data_4038257
loop_
_publ_author_name
'Yakiyama, Yumi'
'Hishikawa, Shota'
'Sakurai, Hidehiro'

_publ_section_title
;
 Synthesis of C<sub>70</sub>-fragment buckybowls bearing alkoxy
 substituents.
;
_journal_name_full 'Beilstein journal of organic chemistry'
_journal_page_first 681
_journal_page_last 690
_journal_paper_doi 10.3762/bjoc.16.66
_journal_volume 16
_journal_year 2020
_chemical_formula_moiety 'C30 H18 O2'
_chemical_formula_sum 'C30 H18 O2'
_chemical_formula_weight 410.44
_space_group_crystal_system orthorhombic
_space_group_IT_number 61
_space_group_name_Hall '-P 2ac 2ab'
_space_group_name_H-M_alt 'P b c a'
_atom_sites_solution_hydrogens geom
_audit_creation_date 2020-01-29
_audit_creation_method
;
Olex2 1.2
(compiled 2018.05.29 svn.r3508 for OlexSys, GUI svn.r5506)
;
_cell_angle_alpha 90
_cell_angle_beta 90
_cell_angle_gamma 90
_cell_formula_units_Z 8
_cell_length_a 17.382(4)
_cell_length_b 7.2895(15)
_cell_length_c 28.978(6)
_cell_measurement_reflns_used 35
_cell_measurement_temperature 150(2)
_cell_measurement_theta_max 15.71
_cell_measurement_theta_min 3.65
_cell_volume 3671.7(14)
_computing_cell_refinement PROCESS-AUTO
_computing_data_collection PROCESS-AUTO
_computing_data_reduction PROCESS-AUTO
_computing_molecular_graphics 'Olex2 (Dolomanov et al., 2009)'
_computing_publication_material 'Olex2 (Dolomanov et al., 2009)'
_computing_structure_refinement 'ShelXL (Sheldrick, 2015)'
_computing_structure_solution 'SHELXT 2014/5 (Sheldrick, 2014)'
_diffrn_ambient_temperature 150(2)
_diffrn_measured_fraction_theta_full 0.997
_diffrn_measured_fraction_theta_max 0.997
_diffrn_measurement_device_type 'Rigaku R-AXIS VII area detector'
_diffrn_measurement_method '\w scans'
_diffrn_radiation_monochromator graphite
_diffrn_radiation_type MoK\a
_diffrn_radiation_wavelength 0.71073
_diffrn_reflns_av_R_equivalents 0.3207
_diffrn_reflns_av_unetI/netI 0.4003
_diffrn_reflns_Laue_measured_fraction_full 0.997
_diffrn_reflns_Laue_measured_fraction_max 0.997
_diffrn_reflns_limit_h_max 22
_diffrn_reflns_limit_h_min -22
_diffrn_reflns_limit_k_max 9
_diffrn_reflns_limit_k_min -9
_diffrn_reflns_limit_l_max 37
_diffrn_reflns_limit_l_min -37
_diffrn_reflns_number 23687
_diffrn_reflns_point_group_measured_fraction_full 0.997
_diffrn_reflns_point_group_measured_fraction_max 0.997
_diffrn_reflns_theta_full 26.000
_diffrn_reflns_theta_max 27.483
_diffrn_reflns_theta_min 3.046
_diffrn_source 'fine-focus sealed tube'
_exptl_absorpt_coefficient_mu 0.092
_exptl_absorpt_correction_T_max 1.0000
_exptl_absorpt_correction_T_min 0.6562
_exptl_absorpt_correction_type multi-scan
_exptl_absorpt_process_details
;
    Higashi, T. (1995). Program for Absorption Correction.
    Rigaku Corporation, Tokyo, Japan.
;
_exptl_crystal_density_diffrn 1.485
_exptl_crystal_description platelet
_exptl_crystal_F_000 1712
_exptl_crystal_size_max 0.22
_exptl_crystal_size_mid 0.10
_exptl_crystal_size_min 0.01
_refine_diff_density_max 0.490
_refine_diff_density_min -0.309
_refine_diff_density_rms 0.089
_refine_ls_extinction_method none
_refine_ls_goodness_of_fit_ref 0.903
_refine_ls_hydrogen_treatment constr
_refine_ls_matrix_type full
_refine_ls_number_parameters 291
_refine_ls_number_reflns 4205
_refine_ls_number_restraints 331
_refine_ls_restrained_S_all 0.885
_refine_ls_R_factor_all 0.4240
_refine_ls_R_factor_gt 0.1319
_refine_ls_shift/su_max 0.000
_refine_ls_shift/su_mean 0.000
_refine_ls_structure_factor_coef Fsqd
_refine_ls_weighting_details 'w=1/[\s^2^(Fo^2^)+(0.1531P)^2^] where P=(Fo^2^+2Fc^2^)/3'
_refine_ls_weighting_scheme calc
_refine_ls_wR_factor_gt 0.2925
_refine_ls_wR_factor_ref 0.4008
_reflns_Friedel_coverage 0.000
_reflns_number_gt 925
_reflns_number_total 4205
_reflns_threshold_expression 'I > 2\s(I)'
_cod_data_source_file Dimethoxy-5a-re.cif
_cod_data_source_block Dimethoxy5a
_cod_depositor_comments 'Adding full bibliography for 4038256--4038257.cif.'
_cod_original_cell_volume 3671.8(13)
_cod_database_code 4038257
_shelx_shelxl_version_number 2018/3
_shelx_space_group_comment
;
The symmetry employed for this shelxl refinement is uniquely defined
by the following loop, which should always be used as a source of
symmetry information in preference to the above space-group names.
They are only intended as comments.
;
_olex2_refinement_description
;
1. Fixed Uiso
 At 1.2 times of:
  All C(H) groups, All C(H,H) groups
 At 1.5 times of:
  All C(H,H,H) groups
2. Rigid bond restraints
 C5, C6, C7, C8, C9, C10
 with sigma for 1-2 distances of 0.01 and sigma for 1-3 distances of 0.01
 C1, C2, C3, C4, C5, C6, C7, C8, C9, C10, C11, C12, C13, C14, C15, C16, C17,
 C18, C19, C20, C21, C22, C23, C24, H24, C25, C26, C27, H27, C28, H30A, H30B,
 H30C
 with sigma for 1-2 distances of 0.01 and sigma for 1-3 distances of 0.01
 C11, C12, C13
 with sigma for 1-2 distances of 0.01 and sigma for 1-3 distances of 0.01
 O1, C29
 with sigma for 1-2 distances of 0.01 and sigma for 1-3 distances of 0.01
 C23, C24, C25, C26, C27, C28
 with sigma for 1-2 distances of 0.01 and sigma for 1-3 distances of 0.01
3. Uiso/Uaniso restraints and constraints
C5 \\sim C6 \\sim C7 \\sim C8 \\sim C9 \\sim C10: within 1.7A with sigma of
0.04 and sigma for terminal atoms of 0.08
C1 \\sim C2 \\sim C3 \\sim C4 \\sim C5 \\sim C6 \\sim C7 \\sim C8 \\sim C9
\\sim C10 \\sim C11 \\sim C12 \\sim C13 \\sim C14 \\sim C15 \\sim C16 \\sim C17
\\sim C18 \\sim C19 \\sim C20 \\sim C21 \\sim C22 \\sim C23 \\sim C24 \\sim H24
\\sim C25 \\sim C26 \\sim C27 \\sim H27 \\sim C28: within 1.7A with sigma of
0.04 and sigma for terminal atoms of 0.08
C11 \\sim C12 \\sim C13: within 1.7A with sigma of 0.04 and sigma for terminal
atoms of 0.08
O1 \\sim C29: within 1.7A with sigma of 0.04 and sigma for terminal atoms of
0.08
C23 \\sim C24 \\sim C25 \\sim C26 \\sim C27 \\sim C28: within 1.7A with sigma
of 0.04 and sigma for terminal atoms of 0.08
4. Rigid body (RIGU) restrains
 C24, C27
 with sigma for 1-2 distances of 0.004 and sigma for 1-3 distances of 0.004
5.a Secondary CH2 refined with riding coordinates:
 C11(H11A,H11B), C16(H16A,H16B)
5.b Aromatic/amide H refined with riding coordinates:
 C8(H8), C9(H9), C13(H13), C14(H14), C18(H18), C22(H22), C24(H24), C27(H27)
5.c Idealised Me refined as rotating group:
 C29(H29A,H29B,H29C), C30(H30A,H30B,H30C)
;
_olex2_submission_special_instructions 'No special instructions were received'

loop_
_space_group_symop_operation_xyz
'x, y, z'
'-x+1/2, -y, z+1/2'
'-x, y+1/2, -z+1/2'
'x+1/2, -y+1/2, -z'
'-x, -y, -z'
'x-1/2, y, -z-1/2'
'x, -y-1/2, z-1/2'
'-x-1/2, y-1/2, z'

loop_
_atom_site_label
_atom_site_type_symbol
_atom_site_fract_x
_atom_site_fract_y
_atom_site_fract_z
_atom_site_U_iso_or_equiv
_atom_site_adp_type
_atom_site_occupancy
_atom_site_site_symmetry_order
_atom_site_calc_flag
_atom_site_refinement_flags_posn
_atom_site_refinement_flags_adp
_atom_site_refinement_flags_occupancy
_atom_site_disorder_assembly
_atom_site_disorder_group
O1 O 0.5892(3) 0.2881(9) 0.0579(2) 0.074(2) Uani 1 1 d . U . . .
O2 O 0.7353(4) 0.3227(9) 0.05603(18) 0.067(2) Uani 1 1 d . . . . .
C1 C 0.6558(5) 0.5921(11) 0.2916(3) 0.046(2) Uani 1 1 d . U . . .
C2 C 0.5870(5) 0.5570(13) 0.3165(3) 0.051(2) Uani 1 1 d . U . . .
C3 C 0.5899(5) 0.5419(12) 0.3647(3) 0.049(2) Uani 1 1 d . U . . .
C4 C 0.6587(5) 0.5695(11) 0.3870(3) 0.0425(19) Uani 1 1 d . U . . .
C5 C 0.7264(5) 0.6046(11) 0.3619(3) 0.049(2) Uani 1 1 d . U . . .
C6 C 0.7251(5) 0.6174(12) 0.3153(3) 0.052(2) Uani 1 1 d . U . . .
C7 C 0.7917(5) 0.5969(13) 0.2912(3) 0.056(2) Uani 1 1 d . U . . .
C8 C 0.8563(5) 0.5785(14) 0.3201(4) 0.074(3) Uani 1 1 d . U . . .
H8 H 0.904517 0.581022 0.306267 0.088 Uiso 1 1 calc R . . . .
C9 C 0.8537(6) 0.5578(14) 0.3660(4) 0.082(3) Uani 1 1 d . U . . .
H9 H 0.899820 0.545435 0.382017 0.099 Uiso 1 1 calc R . . . .
C10 C 0.7907(6) 0.5542(13) 0.3890(4) 0.068(3) Uani 1 1 d . U . . .
C11 C 0.7572(5) 0.4909(14) 0.4385(3) 0.068(3) Uani 1 1 d . U . . .
H11A H 0.775432 0.369600 0.446875 0.081 Uiso 1 1 calc R . . . .
H11B H 0.771133 0.577143 0.462598 0.081 Uiso 1 1 calc R . . . .
C12 C 0.6697(5) 0.4912(11) 0.4297(3) 0.040(2) Uani 1 1 d . U . . .
C13 C 0.6064(6) 0.3993(14) 0.4493(3) 0.072(3) Uani 1 1 d . U . . .
H13 H 0.608307 0.359291 0.479746 0.086 Uiso 1 1 calc R . . . .
C14 C 0.5451(7) 0.3709(16) 0.4245(4) 0.096(4) Uani 1 1 d . U . . .
H14 H 0.507570 0.297985 0.438177 0.115 Uiso 1 1 calc R . . . .
C15 C 0.5287(6) 0.4312(15) 0.3826(4) 0.078(3) Uani 1 1 d . U . . .
C16 C 0.4727(5) 0.3889(14) 0.3385(3) 0.074(3) Uani 1 1 d . U . . .
H16A H 0.462238 0.258831 0.335281 0.088 Uiso 1 1 calc R . . . .
H16B H 0.424580 0.455715 0.340520 0.088 Uiso 1 1 calc R . . . .
C17 C 0.5250(5) 0.4626(12) 0.2984(3) 0.057(2) Uani 1 1 d . U . . .
C18 C 0.5262(5) 0.4238(13) 0.2499(3) 0.064(3) Uani 1 1 d . U . . .
H18 H 0.484575 0.366676 0.235722 0.077 Uiso 1 1 calc R . . . .
C19 C 0.5914(5) 0.4736(12) 0.2242(3) 0.056(2) Uani 1 1 d . U . . .
C20 C 0.6532(5) 0.5517(11) 0.2465(3) 0.044(2) Uani 1 1 d . U . . .
C21 C 0.7224(5) 0.5410(11) 0.2213(3) 0.048(2) Uani 1 1 d . U . . .
C22 C 0.7921(5) 0.5598(12) 0.2429(3) 0.061(3) Uani 1 1 d . U . . .
H22 H 0.837992 0.548769 0.226697 0.073 Uiso 1 1 calc R . . . .
C23 C 0.6210(5) 0.4304(12) 0.1767(3) 0.048(2) Uani 1 1 d . U . . .
C24 C 0.5807(5) 0.3751(13) 0.1376(3) 0.062(3) Uani 1 1 d . U . . .
H24 H 0.527701 0.357718 0.138179 0.075 Uiso 1 1 calc R U . . .
C25 C 0.6227(5) 0.3475(11) 0.0982(3) 0.046(2) Uani 1 1 d . U . . .
C26 C 0.6995(5) 0.3687(12) 0.0969(3) 0.051(2) Uani 1 1 d . U . . .
C27 C 0.7390(5) 0.4292(13) 0.1362(3) 0.062(3) Uani 1 1 d . U . . .
H27 H 0.792159 0.443267 0.135844 0.074 Uiso 1 1 calc R U . . .
C28 C 0.6971(5) 0.4671(12) 0.1753(3) 0.043(2) Uani 1 1 d . U . . .
C29 C 0.5146(5) 0.3329(12) 0.0510(3) 0.066(3) Uani 1 1 d . U . . .
H29A H 0.497346 0.281511 0.022350 0.099 Uiso 1 1 calc GR . . . .
H29B H 0.509548 0.463945 0.050046 0.099 Uiso 1 1 calc GR . . . .
H29C H 0.484060 0.284969 0.075852 0.099 Uiso 1 1 calc GR . . . .
C30 C 0.8177(5) 0.3364(14) 0.0533(3) 0.066(3) Uani 1 1 d . . . . .
H30A H 0.834795 0.289063 0.024094 0.099 Uiso 1 1 calc GR U . . .
H30B H 0.840492 0.266655 0.077789 0.099 Uiso 1 1 calc GR U . . .
H30C H 0.832713 0.462639 0.056009 0.099 Uiso 1 1 calc GR U . . .

loop_
_atom_site_aniso_label
_atom_site_aniso_U_11
_atom_site_aniso_U_22
_atom_site_aniso_U_33
_atom_site_aniso_U_23
_atom_site_aniso_U_13
_atom_site_aniso_U_12
O1 0.057(4) 0.122(6) 0.043(4) -0.035(4) -0.006(3) 0.022(4)
O2 0.067(5) 0.097(6) 0.038(4) -0.010(4) 0.007(4) -0.013(4)
C1 0.069(5) 0.029(5) 0.039(4) 0.006(4) 0.009(4) 0.002(4)
C2 0.049(5) 0.065(6) 0.038(4) 0.002(5) -0.008(4) 0.013(4)
C3 0.050(5) 0.064(6) 0.033(4) -0.014(4) 0.006(4) 0.013(4)
C4 0.069(5) 0.033(5) 0.025(4) -0.008(4) 0.000(4) 0.002(4)
C5 0.061(5) 0.037(5) 0.048(4) -0.003(4) 0.015(4) -0.018(5)
C6 0.057(5) 0.053(6) 0.047(4) -0.002(5) 0.010(4) -0.011(5)
C7 0.055(5) 0.065(6) 0.048(5) -0.016(5) 0.008(4) -0.011(5)
C8 0.066(6) 0.077(7) 0.078(6) 0.006(7) -0.005(5) -0.014(6)
C9 0.083(6) 0.076(8) 0.088(6) 0.010(7) -0.009(5) -0.019(7)
C10 0.056(5) 0.060(7) 0.088(6) -0.012(6) 0.007(4) -0.009(5)
C11 0.089(6) 0.062(6) 0.052(5) -0.008(5) -0.034(5) 0.020(5)
C12 0.071(5) 0.030(5) 0.021(4) -0.015(4) 0.010(4) 0.010(4)
C13 0.106(7) 0.084(8) 0.025(5) -0.018(5) 0.020(5) -0.022(7)
C14 0.099(8) 0.108(10) 0.082(7) -0.009(7) 0.025(6) -0.015(7)
C15 0.080(6) 0.097(9) 0.058(5) -0.006(6) 0.019(5) 0.006(6)
C16 0.043(5) 0.080(7) 0.098(6) -0.015(6) 0.010(4) -0.008(5)
C17 0.058(5) 0.057(6) 0.057(5) -0.019(5) -0.001(4) 0.014(4)
C18 0.059(6) 0.082(7) 0.051(5) 0.000(5) -0.006(4) -0.013(5)
C19 0.060(5) 0.062(6) 0.045(5) -0.011(5) 0.003(4) -0.002(5)
C20 0.057(5) 0.042(5) 0.032(4) 0.001(4) -0.001(4) -0.001(4)
C21 0.062(5) 0.048(6) 0.035(4) 0.005(4) 0.002(4) -0.016(5)
C22 0.060(5) 0.069(7) 0.054(5) -0.008(5) 0.007(4) -0.019(5)
C23 0.057(5) 0.053(6) 0.034(4) 0.006(4) -0.006(4) 0.007(5)
C24 0.046(5) 0.106(8) 0.035(5) -0.014(5) -0.014(4) 0.033(5)
C25 0.047(5) 0.050(6) 0.040(5) -0.012(4) 0.000(5) 0.001(5)
C26 0.065(5) 0.048(6) 0.039(5) -0.005(4) 0.004(5) -0.003(5)
C27 0.064(6) 0.079(7) 0.043(5) -0.009(5) 0.002(4) -0.019(6)
C28 0.056(5) 0.050(5) 0.024(4) 0.023(4) 0.000(4) -0.005(5)
C29 0.104(7) 0.064(7) 0.030(5) 0.001(5) -0.015(6) 0.024(6)
C30 0.056(6) 0.088(8) 0.054(7) 0.006(6) 0.012(5) -0.001(6)

loop_
_atom_type_symbol
_atom_type_description
_atom_type_scat_dispersion_real
_atom_type_scat_dispersion_imag
_atom_type_scat_source
C C 0.0033 0.0016 'International Tables Vol C Tables 4.2.6.8 and 6.1.1.4'
H H 0.0000 0.0000 'International Tables Vol C Tables 4.2.6.8 and 6.1.1.4'
O O 0.0106 0.0060 'International Tables Vol C Tables 4.2.6.8 and 6.1.1.4'

loop_
_geom_angle_atom_site_label_1
_geom_angle_atom_site_label_2
_geom_angle_atom_site_label_3
_geom_angle
_geom_angle_site_symmetry_1
_geom_angle_site_symmetry_3
_geom_angle_publ_flag
C29 O1 C25 117.0(7) . . ?
C26 O2 C30 118.8(7) . . ?
C6 C1 C2 119.9(8) . . ?
C20 C1 C2 115.3(8) . . ?
C20 C1 C6 122.5(8) . . ?
C3 C2 C1 119.4(8) . . ?
C17 C2 C1 123.6(8) . . ?
C17 C2 C3 111.5(9) . . ?
C2 C3 C15 112.3(9) . . ?
C4 C3 C2 119.2(8) . . ?
C4 C3 C15 124.0(9) . . ?
C3 C4 C5 120.9(8) . . ?
C3 C4 C12 118.9(8) . . ?
C12 C4 C5 115.0(8) . . ?
C4 C5 C10 109.1(8) . . ?
C6 C5 C4 120.9(9) . . ?
C6 C5 C10 125.8(9) . . ?
C5 C6 C1 119.7(8) . . ?
C5 C6 C7 119.4(9) . . ?
C7 C6 C1 117.7(9) . . ?
C6 C7 C8 112.5(9) . . ?
C6 C7 C22 122.0(9) . . ?
C8 C7 C22 124.2(9) . . ?
C7 C8 H8 117.4 . . ?
C9 C8 C7 125.1(10) . . ?
C9 C8 H8 117.4 . . ?
C8 C9 H9 118.5 . . ?
C10 C9 C8 123.1(11) . . ?
C10 C9 H9 118.5 . . ?
C5 C10 C11 106.4(8) . . ?
C9 C10 C5 112.5(10) . . ?
C9 C10 C11 140.7(11) . . ?
C10 C11 H11A 111.4 . . ?
C10 C11 H11B 111.4 . . ?
H11A C11 H11B 109.2 . . ?
C12 C11 C10 102.0(6) . . ?
C12 C11 H11A 111.4 . . ?
C12 C11 H11B 111.4 . . ?
C4 C12 C11 106.7(7) . . ?
C4 C12 C13 116.8(8) . . ?
C13 C12 C11 134.7(8) . . ?
C12 C13 H13 120.2 . . ?
C14 C13 C12 119.5(10) . . ?
C14 C13 H13 120.2 . . ?
C13 C14 H14 115.5 . . ?
C13 C14 C15 129.1(12) . . ?
C15 C14 H14 115.5 . . ?
C3 C15 C16 105.4(8) . . ?
C14 C15 C3 111.1(10) . . ?
C14 C15 C16 141.5(11) . . ?
C15 C16 H16A 111.8 . . ?
C15 C16 H16B 111.8 . . ?
H16A C16 H16B 109.5 . . ?
C17 C16 C15 99.8(7) . . ?
C17 C16 H16A 111.8 . . ?
C17 C16 H16B 111.8 . . ?
C2 C17 C16 109.9(8) . . ?
C2 C17 C18 117.3(8) . . ?
C18 C17 C16 131.8(8) . . ?
C17 C18 H18 120.7 . . ?
C19 C18 C17 118.7(8) . . ?
C19 C18 H18 120.7 . . ?
C18 C19 C23 135.0(8) . . ?
C20 C19 C18 119.3(8) . . ?
C20 C19 C23 104.4(8) . . ?
C1 C20 C19 125.0(8) . . ?
C1 C20 C21 119.3(8) . . ?
C19 C20 C21 113.6(8) . . ?
C20 C21 C28 103.3(7) . . ?
C22 C21 C20 120.7(8) . . ?
C22 C21 C28 134.5(8) . . ?
C7 C22 H22 121.2 . . ?
C21 C22 C7 117.7(8) . . ?
C21 C22 H22 121.2 . . ?
C24 C23 C19 129.3(8) . . ?
C28 C23 C19 108.7(7) . . ?
C28 C23 C24 121.8(8) . . ?
C23 C24 H24 121.5 . . ?
C25 C24 C23 116.9(8) . . ?
C25 C24 H24 121.5 . . ?
C24 C25 O1 122.0(8) . . ?
C26 C25 O1 115.6(8) . . ?
C26 C25 C24 122.4(8) . . ?
O2 C26 C27 123.5(8) . . ?
C25 C26 O2 116.4(8) . . ?
C25 C26 C27 120.0(8) . . ?
C26 C27 H27 120.9 . . ?
C28 C27 C26 118.3(8) . . ?
C28 C27 H27 120.9 . . ?
C23 C28 C21 109.4(7) . . ?
C23 C28 C27 120.2(8) . . ?
C27 C28 C21 130.3(8) . . ?
O1 C29 H29A 109.5 . . ?
O1 C29 H29B 109.5 . . ?
O1 C29 H29C 109.5 . . ?
H29A C29 H29B 109.5 . . ?
H29A C29 H29C 109.5 . . ?
H29B C29 H29C 109.5 . . ?
O2 C30 H30A 109.5 . . ?
O2 C30 H30B 109.5 . . ?
O2 C30 H30C 109.5 . . ?
H30A C30 H30B 109.5 . . ?
H30A C30 H30C 109.5 . . ?
H30B C30 H30C 109.5 . . ?

loop_
_geom_bond_atom_site_label_1
_geom_bond_atom_site_label_2
_geom_bond_distance
_geom_bond_site_symmetry_2
_geom_bond_publ_flag
O1 C25 1.375(9) . ?
O1 C29 1.352(8) . ?
O2 C26 1.380(9) . ?
O2 C30 1.437(8) . ?
C1 C2 1.419(10) . ?
C1 C6 1.400(10) . ?
C1 C20 1.339(10) . ?
C2 C3 1.403(10) . ?
C2 C17 1.382(11) . ?
C3 C4 1.373(10) . ?
C3 C15 1.432(12) . ?
C4 C5 1.407(10) . ?
C4 C12 1.377(10) . ?
C5 C6 1.353(10) . ?
C5 C10 1.413(11) . ?
C6 C7 1.360(10) . ?
C7 C8 1.407(11) . ?
C7 C22 1.424(10) . ?
C8 H8 0.9300 . ?
C8 C9 1.340(11) . ?
C9 H9 0.9300 . ?
C9 C10 1.281(11) . ?
C10 C11 1.616(12) . ?
C11 H11A 0.9700 . ?
C11 H11B 0.9700 . ?
C11 C12 1.543(10) . ?
C12 C13 1.408(11) . ?
C13 H13 0.9300 . ?
C13 C14 1.301(11) . ?
C14 H14 0.9300 . ?
C14 C15 1.323(12) . ?
C15 C16 1.635(12) . ?
C16 H16A 0.9700 . ?
C16 H16B 0.9700 . ?
C16 C17 1.570(11) . ?
C17 C18 1.434(10) . ?
C18 H18 0.9300 . ?
C18 C19 1.404(10) . ?
C19 C20 1.377(10) . ?
C19 C23 1.504(10) . ?
C20 C21 1.410(10) . ?
C21 C22 1.370(10) . ?
C21 C28 1.502(10) . ?
C22 H22 0.9300 . ?
C23 C24 1.393(10) . ?
C23 C28 1.349(10) . ?
C24 H24 0.9300 . ?
C24 C25 1.369(10) . ?
C25 C26 1.345(10) . ?
C26 C27 1.401(10) . ?
C27 H27 0.9300 . ?
C27 C28 1.376(10) . ?
C29 H29A 0.9600 . ?
C29 H29B 0.9600 . ?
C29 H29C 0.9600 . ?
C30 H30A 0.9600 . ?
C30 H30B 0.9600 . ?
C30 H30C 0.9600 . ?

loop_
_geom_torsion_atom_site_label_1
_geom_torsion_atom_site_label_2
_geom_torsion_atom_site_label_3
_geom_torsion_atom_site_label_4
_geom_torsion
_geom_torsion_site_symmetry_1
_geom_torsion_site_symmetry_2
_geom_torsion_site_symmetry_3
_geom_torsion_site_symmetry_4
_geom_torsion_publ_flag
O1 C25 C26 O2 -2.1(11) . . . . ?
O1 C25 C26 C27 179.8(8) . . . . ?
O2 C26 C27 C28 -178.6(8) . . . . ?
C1 C2 C3 C4 2.9(13) . . . . ?
C1 C2 C3 C15 -154.0(9) . . . . ?
C1 C2 C17 C16 160.2(8) . . . . ?
C1 C2 C17 C18 -9.9(13) . . . . ?
C1 C6 C7 C8 -164.7(8) . . . . ?
C1 C6 C7 C22 3.0(14) . . . . ?
C1 C20 C21 C22 4.2(12) . . . . ?
C1 C20 C21 C28 171.9(7) . . . . ?
C2 C1 C6 C5 1.3(13) . . . . ?
C2 C1 C6 C7 161.1(8) . . . . ?
C2 C1 C20 C19 -3.0(13) . . . . ?
C2 C1 C20 C21 -165.4(7) . . . . ?
C2 C3 C4 C5 -2.8(13) . . . . ?
C2 C3 C4 C12 -155.9(8) . . . . ?
C2 C3 C15 C14 160.2(9) . . . . ?
C2 C3 C15 C16 -7.3(10) . . . . ?
C2 C17 C18 C19 3.6(12) . . . . ?
C3 C2 C17 C16 6.7(10) . . . . ?
C3 C2 C17 C18 -163.4(8) . . . . ?
C3 C4 C5 C6 2.0(13) . . . . ?
C3 C4 C5 C10 -156.2(8) . . . . ?
C3 C4 C12 C11 162.0(7) . . . . ?
C3 C4 C12 C13 -5.0(11) . . . . ?
C3 C15 C16 C17 10.1(9) . . . . ?
C4 C3 C15 C14 4.5(14) . . . . ?
C4 C3 C15 C16 -162.9(8) . . . . ?
C4 C5 C6 C1 -1.2(13) . . . . ?
C4 C5 C6 C7 -160.6(8) . . . . ?
C4 C5 C10 C9 170.7(9) . . . . ?
C4 C5 C10 C11 -3.8(10) . . . . ?
C4 C12 C13 C14 9.1(13) . . . . ?
C5 C4 C12 C11 7.3(10) . . . . ?
C5 C4 C12 C13 -159.7(7) . . . . ?
C5 C6 C7 C8 -4.9(13) . . . . ?
C5 C6 C7 C22 162.9(9) . . . . ?
C5 C10 C11 C12 7.6(9) . . . . ?
C6 C1 C2 C3 -2.2(13) . . . . ?
C6 C1 C2 C17 -153.7(9) . . . . ?
C6 C1 C20 C19 159.9(8) . . . . ?
C6 C1 C20 C21 -2.6(13) . . . . ?
C6 C5 C10 C9 13.8(14) . . . . ?
C6 C5 C10 C11 -160.7(8) . . . . ?
C6 C7 C8 C9 8.7(15) . . . . ?
C6 C7 C22 C21 -1.4(14) . . . . ?
C7 C8 C9 C10 -0.7(18) . . . . ?
C8 C7 C22 C21 164.8(9) . . . . ?
C8 C9 C10 C5 -9.9(16) . . . . ?
C8 C9 C10 C11 161.8(11) . . . . ?
C9 C10 C11 C12 -164.4(13) . . . . ?
C10 C5 C6 C1 153.2(9) . . . . ?
C10 C5 C6 C7 -6.2(14) . . . . ?
C10 C11 C12 C4 -8.7(9) . . . . ?
C10 C11 C12 C13 154.9(9) . . . . ?
C11 C12 C13 C14 -153.2(10) . . . . ?
C12 C4 C5 C6 156.1(8) . . . . ?
C12 C4 C5 C10 -2.1(10) . . . . ?
C12 C13 C14 C15 -6.9(19) . . . . ?
C13 C14 C15 C3 0.0(18) . . . . ?
C13 C14 C15 C16 160.3(12) . . . . ?
C14 C15 C16 C17 -150.9(14) . . . . ?
C15 C3 C4 C5 151.3(9) . . . . ?
C15 C3 C4 C12 -1.8(13) . . . . ?
C15 C16 C17 C2 -10.1(9) . . . . ?
C15 C16 C17 C18 158.0(9) . . . . ?
C16 C17 C18 C19 -163.8(9) . . . . ?
C17 C2 C3 C4 157.7(8) . . . . ?
C17 C2 C3 C15 0.7(11) . . . . ?
C17 C18 C19 C20 2.4(13) . . . . ?
C17 C18 C19 C23 167.2(9) . . . . ?
C18 C19 C20 C1 -2.7(13) . . . . ?
C18 C19 C20 C21 160.6(8) . . . . ?
C18 C19 C23 C24 24.1(16) . . . . ?
C18 C19 C23 C28 -160.6(10) . . . . ?
C19 C20 C21 C22 -160.2(8) . . . . ?
C19 C20 C21 C28 7.6(9) . . . . ?
C19 C23 C24 C25 179.1(8) . . . . ?
C19 C23 C28 C21 -1.3(9) . . . . ?
C19 C23 C28 C27 176.3(8) . . . . ?
C20 C1 C2 C3 161.1(8) . . . . ?
C20 C1 C2 C17 9.6(13) . . . . ?
C20 C1 C6 C5 -160.8(8) . . . . ?
C20 C1 C6 C7 -1.0(13) . . . . ?
C20 C19 C23 C24 -169.5(9) . . . . ?
C20 C19 C23 C28 5.8(9) . . . . ?
C20 C21 C22 C7 -2.2(13) . . . . ?
C20 C21 C28 C23 -3.5(9) . . . . ?
C20 C21 C28 C27 179.2(9) . . . . ?
C22 C7 C8 C9 -158.7(10) . . . . ?
C22 C21 C28 C23 161.7(9) . . . . ?
C22 C21 C28 C27 -15.6(16) . . . . ?
C23 C19 C20 C1 -171.7(8) . . . . ?
C23 C19 C20 C21 -8.4(10) . . . . ?
C23 C24 C25 O1 178.2(8) . . . . ?
C23 C24 C25 C26 1.2(13) . . . . ?
C24 C23 C28 C21 174.4(8) . . . . ?
C24 C23 C28 C27 -8.0(13) . . . . ?
C24 C25 C26 O2 175.1(8) . . . . ?
C24 C25 C26 C27 -3.0(14) . . . . ?
C25 C26 C27 C28 -0.6(13) . . . . ?
C26 C27 C28 C21 -176.9(8) . . . . ?
C26 C27 C28 C23 6.0(13) . . . . ?
C28 C21 C22 C7 -165.4(9) . . . . ?
C28 C23 C24 C25 4.3(13) . . . . ?
C29 O1 C25 C24 28.5(12) . . . . ?
C29 O1 C25 C26 -154.4(8) . . . . ?
C30 O2 C26 C25 -177.8(8) . . . . ?
C30 O2 C26 C27 0.2(12) . . . . ?
